data_1507022
loop_
_publ_author_name
'Xu, Caihong'
'Wakamiya, Atsushi'
'Yamaguchi, Shigehiro'

_publ_section_title
;
 General silaindene synthesis based on intramolecular reductive
 cyclization toward new fluorescent silicon-containing pi-electron
 materials.
;
_journal_issue 21
_journal_name_full 'Organic letters'
_journal_page_first 3707
_journal_page_last 3710
_journal_paper_doi 10.1021/ol0486932
_journal_volume 6
_journal_year 2004
_chemical_formula_sum 'C26 H26 Si2'
_chemical_formula_weight 394.65
_chemical_name_systematic
;
1,4-Bis(1-sila-2-indenyl)benzene
;
_space_group_IT_number 14
_symmetry_space_group_name_Hall '-P 2yn'
_symmetry_space_group_name_H-M 'P 1 21/n 1'
_atom_sites_solution_hydrogens geom
_atom_sites_solution_primary direct
_atom_sites_solution_secondary difmap
_audit_creation_method SHELXL-97
_cell_angle_alpha 90.000(5)
_cell_angle_beta 92.510(5)
_cell_angle_gamma 90.000(5)
_cell_formula_units_Z 4
_cell_length_a 9.095(5)
_cell_length_b 9.850(5)
_cell_length_c 24.523(5)
_cell_measurement_temperature 100(2)
_cell_volume 2194.8(17)
_computing_structure_refinement 'SHELXL-97 (Sheldrick, 1997)'
_computing_structure_solution 'SHELXS-97 (Sheldrick, 1990)'
_diffrn_ambient_temperature 100(2)
_diffrn_measured_fraction_theta_full 0.995
_diffrn_measured_fraction_theta_max 0.995
_diffrn_radiation_monochromator graphite
_diffrn_radiation_source 'fine-focus sealed tube'
_diffrn_radiation_type MoK\a
_diffrn_radiation_wavelength 0.71069
_diffrn_reflns_av_R_equivalents 0.0284
_diffrn_reflns_av_sigmaI/netI 0.0311
_diffrn_reflns_limit_h_max 10
_diffrn_reflns_limit_h_min -10
_diffrn_reflns_limit_k_max 8
_diffrn_reflns_limit_k_min -11
_diffrn_reflns_limit_l_max 25
_diffrn_reflns_limit_l_min -29
_diffrn_reflns_number 10740
_diffrn_reflns_theta_full 25.00
_diffrn_reflns_theta_max 25.00
_diffrn_reflns_theta_min 2.23
_exptl_absorpt_coefficient_mu 0.170
_exptl_absorpt_correction_T_max 0.9350
_exptl_absorpt_correction_T_min 0.9350
_exptl_crystal_colour 'pale yellow'
_exptl_crystal_density_diffrn 1.194
_exptl_crystal_density_method 'not measured'
_exptl_crystal_description plate
_exptl_crystal_F_000 840
_exptl_crystal_size_max 0.40
_exptl_crystal_size_mid 0.40
_exptl_crystal_size_min 0.40
_refine_diff_density_max 0.594
_refine_diff_density_min -0.185
_refine_diff_density_rms 0.061
_refine_ls_extinction_method none
_refine_ls_goodness_of_fit_ref 1.028
_refine_ls_hydrogen_treatment mixed
_refine_ls_matrix_type full
_refine_ls_number_parameters 357
_refine_ls_number_reflns 3856
_refine_ls_number_restraints 0
_refine_ls_restrained_S_all 1.028
_refine_ls_R_factor_all 0.0583
_refine_ls_R_factor_gt 0.0451
_refine_ls_shift/su_max 0.000
_refine_ls_shift/su_mean 0.000
_refine_ls_structure_factor_coef Fsqd
_refine_ls_weighting_details 'calc w=1/[\s^2^(Fo^2^)+(0.0675P)^2^+0.5559P] where P=(Fo^2^+2Fc^2^)/3'
_refine_ls_weighting_scheme calc
_refine_ls_wR_factor_gt 0.1092
_refine_ls_wR_factor_ref 0.1162
_reflns_number_gt 3069
_reflns_number_total 3856
_reflns_threshold_expression >2sigma(I)
_cod_data_source_file ol0486932si20040709_025503.cif
_cod_data_source_block compound_5a
_cod_database_code 1507022

loop_
_symmetry_equiv_pos_as_xyz
'x, y, z'
'-x+1/2, y+1/2, -z+1/2'
'-x, -y, -z'
'x-1/2, -y-1/2, z-1/2'

loop_
_atom_site_label
_atom_site_type_symbol
_atom_site_fract_x
_atom_site_fract_y
_atom_site_fract_z
_atom_site_U_iso_or_equiv
_atom_site_adp_type
_atom_site_occupancy
_atom_site_symmetry_multiplicity
_atom_site_calc_flag
Si1 Si 0.25119(5) 0.32389(5) 0.60755(2) 0.01734(17) Uani 1 1 d
C1 C 0.2462(2) 0.3814(2) 0.68140(8) 0.0186(4) Uani 1 1 d
C2 C 0.3796(2) 0.4355(2) 0.69587(9) 0.0209(4) Uani 1 1 d
H1 H 0.406(2) 0.468(2) 0.7323(9) 0.032(6) Uiso 1 1 d
C3 C 0.4921(2) 0.44052(19) 0.65409(8) 0.0192(4) Uani 1 1 d
C4 C 0.6355(2) 0.4895(2) 0.66304(9) 0.0218(5) Uani 1 1 d
H2 H 0.668(2) 0.521(2) 0.6987(9) 0.028(6) Uiso 1 1 d
C5 C 0.7310(2) 0.4916(2) 0.61975(9) 0.0220(5) Uani 1 1 d
H3 H 0.832(2) 0.521(2) 0.6258(9) 0.026(6) Uiso 1 1 d
C6 C 0.6843(2) 0.4469(2) 0.56822(9) 0.0228(5) Uani 1 1 d
H4 H 0.747(2) 0.448(2) 0.5373(9) 0.032(6) Uiso 1 1 d
C7 C 0.5405(2) 0.39619(19) 0.55887(8) 0.0190(4) Uani 1 1 d
H5 H 0.510(2) 0.364(2) 0.5224(9) 0.019(5) Uiso 1 1 d
C8 C 0.4435(2) 0.39194(19) 0.60150(8) 0.0179(4) Uani 1 1 d
C9 C 0.2459(2) 0.1344(2) 0.59887(10) 0.0254(5) Uani 1 1 d
H6 H 0.267(3) 0.113(2) 0.5628(11) 0.036(7) Uiso 1 1 d
H7 H 0.312(3) 0.088(3) 0.6236(11) 0.049(8) Uiso 1 1 d
H8 H 0.147(3) 0.102(3) 0.6055(12) 0.067(9) Uiso 1 1 d
C10 C 0.1045(2) 0.4005(2) 0.56148(9) 0.0231(5) Uani 1 1 d
H9 H 0.017(3) 0.359(2) 0.5697(9) 0.036(7) Uiso 1 1 d
H10 H 0.125(3) 0.382(2) 0.5213(11) 0.040(7) Uiso 1 1 d
H11 H 0.103(2) 0.495(3) 0.5658(9) 0.033(6) Uiso 1 1 d
Si2 Si -0.25815(6) 0.40786(5) 0.89414(2) 0.01813(17) Uani 1 1 d
C11 C -0.2561(2) 0.35439(19) 0.81982(8) 0.0189(4) Uani 1 1 d
C12 C -0.3899(2) 0.2998(2) 0.80583(9) 0.0203(4) Uani 1 1 d
H12 H -0.417(2) 0.266(2) 0.7692(9) 0.024(6) Uiso 1 1 d
C13 C -0.5001(2) 0.29200(19) 0.84856(8) 0.0194(4) Uani 1 1 d
C14 C -0.6438(2) 0.2436(2) 0.84012(9) 0.0222(5) Uani 1 1 d
H13 H -0.675(2) 0.217(2) 0.8055(9) 0.023(6) Uiso 1 1 d
C15 C -0.7368(2) 0.2377(2) 0.88380(9) 0.0241(5) Uani 1 1 d
H14 H -0.837(3) 0.205(2) 0.8791(9) 0.033(6) Uiso 1 1 d
C16 C -0.6878(2) 0.2802(2) 0.93559(9) 0.0225(5) Uani 1 1 d
H15 H -0.750(3) 0.276(2) 0.9662(9) 0.031(6) Uiso 1 1 d
C17 C -0.5441(2) 0.3315(2) 0.94424(9) 0.0211(5) Uani 1 1 d
H16 H -0.515(2) 0.361(2) 0.9799(9) 0.018(5) Uiso 1 1 d
C18 C -0.4493(2) 0.33793(19) 0.90112(8) 0.0194(4) Uani 1 1 d
C19 C -0.2537(3) 0.5957(2) 0.90588(10) 0.0266(5) Uani 1 1 d
H17 H -0.287(3) 0.615(2) 0.9408(11) 0.040(7) Uiso 1 1 d
H18 H -0.158(3) 0.631(3) 0.9014(10) 0.048(7) Uiso 1 1 d
H19 H -0.319(3) 0.644(3) 0.8818(12) 0.065(9) Uiso 1 1 d
C20 C -0.1086(2) 0.3279(2) 0.93792(9) 0.0246(5) Uani 1 1 d
H20 H -0.018(3) 0.369(2) 0.9299(10) 0.038(7) Uiso 1 1 d
H21 H -0.126(3) 0.343(3) 0.9760(11) 0.045(7) Uiso 1 1 d
H22 H -0.102(3) 0.231(3) 0.9343(10) 0.037(7) Uiso 1 1 d
C21 C 0.1195(2) 0.3760(2) 0.71714(8) 0.0200(4) Uani 1 1 d
C22 C 0.0056(2) 0.2815(2) 0.70663(8) 0.0218(5) Uani 1 1 d
H23 H 0.014(2) 0.222(2) 0.6772(9) 0.024(6) Uiso 1 1 d
C23 C -0.1160(2) 0.2741(2) 0.73883(8) 0.0221(5) Uani 1 1 d
H24 H -0.190(2) 0.208(2) 0.7314(9) 0.028(6) Uiso 1 1 d
C24 C -0.1307(2) 0.3617(2) 0.78370(8) 0.0196(4) Uani 1 1 d
C25 C -0.0169(2) 0.4561(2) 0.79406(8) 0.0238(5) Uani 1 1 d
H25 H -0.028(2) 0.518(2) 0.8235(9) 0.027(6) Uiso 1 1 d
C26 C 0.1047(2) 0.4641(2) 0.76181(8) 0.0231(5) Uani 1 1 d
H26 H 0.182(3) 0.533(2) 0.7705(9) 0.032(6) Uiso 1 1 d

loop_
_atom_site_aniso_label
_atom_site_aniso_U_11
_atom_site_aniso_U_22
_atom_site_aniso_U_33
_atom_site_aniso_U_23
_atom_site_aniso_U_13
_atom_site_aniso_U_12
Si1 0.0132(3) 0.0195(3) 0.0193(3) 0.0001(2) 0.0007(2) -0.0011(2)
C1 0.0159(10) 0.0205(10) 0.0194(10) 0.0018(8) 0.0009(8) 0.0028(8)
C2 0.0196(10) 0.0209(11) 0.0219(12) 0.0005(8) -0.0007(8) 0.0028(8)
C3 0.0163(10) 0.0170(10) 0.0241(11) 0.0014(8) 0.0004(8) 0.0031(8)
C4 0.0173(10) 0.0226(11) 0.0253(12) -0.0013(8) -0.0028(9) 0.0024(8)
C5 0.0141(10) 0.0171(10) 0.0347(13) 0.0004(8) -0.0003(9) 0.0009(8)
C6 0.0182(10) 0.0185(11) 0.0323(13) 0.0027(9) 0.0070(9) 0.0021(8)
C7 0.0179(10) 0.0176(10) 0.0215(11) 0.0011(8) 0.0008(8) 0.0022(8)
C8 0.0150(9) 0.0164(10) 0.0224(11) 0.0026(8) 0.0000(8) 0.0024(8)
C9 0.0238(12) 0.0231(11) 0.0297(13) -0.0005(9) 0.0046(10) -0.0012(10)
C10 0.0176(11) 0.0246(13) 0.0268(13) 0.0018(9) -0.0017(9) -0.0041(9)
Si2 0.0139(3) 0.0209(3) 0.0196(3) -0.0001(2) 0.0009(2) 0.0009(2)
C11 0.0171(10) 0.0197(10) 0.0200(11) 0.0031(8) 0.0002(8) 0.0033(8)
C12 0.0183(10) 0.0219(11) 0.0206(11) -0.0005(8) 0.0000(8) 0.0024(8)
C13 0.0184(10) 0.0158(10) 0.0242(11) 0.0016(8) 0.0007(8) 0.0033(8)
C14 0.0191(10) 0.0202(11) 0.0270(12) -0.0009(9) -0.0008(9) 0.0009(8)
C15 0.0146(10) 0.0214(11) 0.0366(13) 0.0005(9) 0.0030(9) -0.0003(9)
C16 0.0195(10) 0.0225(11) 0.0260(12) 0.0042(8) 0.0065(9) 0.0025(8)
C17 0.0213(10) 0.0198(11) 0.0221(12) 0.0010(8) 0.0017(9) 0.0029(8)
C18 0.0171(10) 0.0163(10) 0.0248(11) 0.0026(8) -0.0001(8) 0.0027(8)
C19 0.0237(12) 0.0245(12) 0.0317(14) -0.0017(9) 0.0023(10) 0.0010(10)
C20 0.0204(11) 0.0298(13) 0.0233(13) 0.0013(9) -0.0016(9) 0.0038(9)
C21 0.0169(10) 0.0241(11) 0.0187(11) 0.0041(8) -0.0011(8) 0.0027(8)
C22 0.0205(10) 0.0251(12) 0.0197(11) -0.0030(9) -0.0002(8) 0.0011(9)
C23 0.0181(10) 0.0250(12) 0.0230(11) -0.0004(8) -0.0002(8) -0.0030(9)
C24 0.0153(10) 0.0245(11) 0.0188(11) 0.0033(8) -0.0007(8) 0.0028(8)
C25 0.0218(11) 0.0288(12) 0.0206(11) -0.0035(9) 0.0005(8) 0.0012(9)
C26 0.0179(10) 0.0275(12) 0.0239(11) 0.0000(9) 0.0011(8) -0.0033(9)

loop_
_atom_type_symbol
_atom_type_description
_atom_type_scat_dispersion_real
_atom_type_scat_dispersion_imag
_atom_type_scat_source
C C 0.0033 0.0016 'International Tables Vol C Tables 4.2.6.8 and 6.1.1.4'
H H 0.0000 0.0000 'International Tables Vol C Tables 4.2.6.8 and 6.1.1.4'
Si Si 0.0817 0.0704 'International Tables Vol C Tables 4.2.6.8 and 6.1.1.4'

loop_
_geom_angle_atom_site_label_1
_geom_angle_atom_site_label_2
_geom_angle_atom_site_label_3
_geom_angle
C10 Si1 C9 108.56(11)
C10 Si1 C8 116.68(10)
C9 Si1 C8 111.33(9)
C10 Si1 C1 114.19(10)
C9 Si1 C1 113.74(10)
C8 Si1 C1 91.72(9)
C2 C1 C21 124.71(18)
C2 C1 Si1 107.92(14)
C21 C1 Si1 127.30(14)
C1 C2 C3 117.96(18)
C1 C2 H1 123.6(13)
C3 C2 H1 118.5(13)
C4 C3 C8 120.49(18)
C4 C3 C2 124.80(19)
C8 C3 C2 114.70(17)
C3 C4 C5 119.4(2)
C3 C4 H2 119.9(13)
C5 C4 H2 120.7(13)
C6 C5 C4 120.68(19)
C6 C5 H3 119.1(13)
C4 C5 H3 120.2(13)
C5 C6 C7 120.36(19)
C5 C6 H4 123.0(14)
C7 C6 H4 116.7(14)
C8 C7 C6 120.05(19)
C8 C7 H5 120.6(12)
C6 C7 H5 119.3(12)
C7 C8 C3 119.00(18)
C7 C8 Si1 133.46(16)
C3 C8 Si1 107.46(13)
Si1 C9 H6 109.1(15)
Si1 C9 H7 113.2(16)
H6 C9 H7 110(2)
Si1 C9 H8 109.2(17)
H6 C9 H8 108(2)
H7 C9 H8 107(2)
Si1 C10 H9 107.0(15)
Si1 C10 H10 110.7(13)
H9 C10 H10 109.2(19)
Si1 C10 H11 110.4(14)
H9 C10 H11 113(2)
H10 C10 H11 106.7(19)
C20 Si2 C19 108.52(11)
C20 Si2 C18 116.39(10)
C19 Si2 C18 111.16(10)
C20 Si2 C11 113.40(10)
C19 Si2 C11 114.89(10)
C18 Si2 C11 91.92(9)
C12 C11 C24 125.02(18)
C12 C11 Si2 107.82(14)
C24 C11 Si2 127.07(14)
C11 C12 C13 117.80(19)
C11 C12 H12 123.5(12)
C13 C12 H12 118.7(12)
C14 C13 C18 120.41(18)
C14 C13 C12 124.69(19)
C18 C13 C12 114.90(17)
C15 C14 C13 119.7(2)
C15 C14 H13 121.6(14)
C13 C14 H13 118.7(13)
C16 C15 C14 120.50(19)
C16 C15 H14 118.1(14)
C14 C15 H14 121.4(14)
C15 C16 C17 120.20(19)
C15 C16 H15 121.6(14)
C17 C16 H15 118.2(14)
C18 C17 C16 120.2(2)
C18 C17 H16 121.8(12)
C16 C17 H16 118.0(12)
C17 C18 C13 119.01(18)
C17 C18 Si2 133.55(16)
C13 C18 Si2 107.32(14)
Si2 C19 H17 109.8(15)
Si2 C19 H18 110.7(16)
H17 C19 H18 111(2)
Si2 C19 H19 113.3(19)
H17 C19 H19 104(2)
H18 C19 H19 107(2)
Si2 C20 H20 108.6(15)
Si2 C20 H21 110.1(15)
H20 C20 H21 109(2)
Si2 C20 H22 114.3(15)
H20 C20 H22 110(2)
H21 C20 H22 105(2)
C26 C21 C22 117.06(18)
C26 C21 C1 122.86(18)
C22 C21 C1 120.08(18)
C23 C22 C21 121.9(2)
C23 C22 H23 120.2(13)
C21 C22 H23 117.9(13)
C22 C23 C24 121.10(19)
C22 C23 H24 120.3(13)
C24 C23 H24 118.6(13)
C25 C24 C23 116.85(18)
C25 C24 C11 120.39(18)
C23 C24 C11 122.73(18)
C26 C25 C24 122.2(2)
C26 C25 H25 120.8(13)
C24 C25 H25 117.0(13)
C25 C26 C21 120.86(19)
C25 C26 H26 119.2(13)
C21 C26 H26 119.9(13)

loop_
_geom_bond_atom_site_label_1
_geom_bond_atom_site_label_2
_geom_bond_distance
Si1 C10 1.869(2)
Si1 C9 1.879(2)
Si1 C8 1.885(2)
Si1 C1 1.900(2)
C1 C2 1.358(3)
C1 C21 1.479(3)
C2 C3 1.480(3)
C2 H1 0.97(2)
C3 C4 1.398(3)
C3 C8 1.428(3)
C4 C5 1.401(3)
C4 H2 0.96(2)
C5 C6 1.387(3)
C5 H3 0.97(2)
C6 C7 1.410(3)
C6 H4 0.97(2)
C7 C8 1.398(3)
C7 H5 0.98(2)
C9 H6 0.94(3)
C9 H7 0.95(3)
C9 H8 0.98(3)
C10 H9 0.93(3)
C10 H10 1.03(3)
C10 H11 0.94(2)
Si2 C20 1.870(2)
Si2 C19 1.873(2)
Si2 C18 1.885(2)
Si2 C11 1.898(2)
C11 C12 1.360(3)
C11 C24 1.477(3)
C12 C13 1.483(3)
C12 H12 0.98(2)
C13 C14 1.399(3)
C13 C18 1.424(3)
C14 C15 1.394(3)
C14 H13 0.92(2)
C15 C16 1.392(3)
C15 H14 0.97(2)
C16 C17 1.408(3)
C16 H15 0.96(2)
C17 C18 1.395(3)
C17 H16 0.95(2)
C19 H17 0.94(3)
C19 H18 0.95(3)
C19 H19 0.95(3)
C20 H20 0.95(3)
C20 H21 0.97(3)
C20 H22 0.96(3)
C21 C26 1.408(3)
C21 C22 1.408(3)
C22 C23 1.389(3)
C22 H23 0.94(2)
C23 C24 1.409(3)
C23 H24 0.95(2)
C24 C25 1.406(3)
C25 C26 1.390(3)
C25 H25 0.95(2)
C26 H26 0.99(2)

loop_
_geom_torsion_atom_site_label_1
_geom_torsion_atom_site_label_2
_geom_torsion_atom_site_label_3
_geom_torsion_atom_site_label_4
_geom_torsion
C10 Si1 C1 C2 -123.52(15)
C9 Si1 C1 C2 111.12(15)
C8 Si1 C1 C2 -3.13(15)
C10 Si1 C1 C21 53.7(2)
C9 Si1 C1 C21 -71.65(19)
C8 Si1 C1 C21 174.11(17)
C21 C1 C2 C3 -176.33(17)
Si1 C1 C2 C3 1.0(2)
C1 C2 C3 C4 -178.11(19)
C1 C2 C3 C8 2.7(3)
C8 C3 C4 C5 0.6(3)
C2 C3 C4 C5 -178.60(18)
C3 C4 C5 C6 0.5(3)
C4 C5 C6 C7 -1.1(3)
C5 C6 C7 C8 0.6(3)
C6 C7 C8 C3 0.5(3)
C6 C7 C8 Si1 -175.59(16)
C4 C3 C8 C7 -1.1(3)
C2 C3 C8 C7 178.17(17)
C4 C3 C8 Si1 175.94(15)
C2 C3 C8 Si1 -4.8(2)
C10 Si1 C8 C7 -60.9(2)
C9 Si1 C8 C7 64.5(2)
C1 Si1 C8 C7 -179.14(19)
C10 Si1 C8 C3 122.74(14)
C9 Si1 C8 C3 -111.91(15)
C1 Si1 C8 C3 4.46(14)
C20 Si2 C11 C12 123.06(15)
C19 Si2 C11 C12 -111.33(16)
C18 Si2 C11 C12 3.12(15)
C20 Si2 C11 C24 -53.4(2)
C19 Si2 C11 C24 72.16(19)
C18 Si2 C11 C24 -173.39(17)
C24 C11 C12 C13 175.72(17)
Si2 C11 C12 C13 -0.9(2)
C11 C12 C13 C14 177.43(19)
C11 C12 C13 C18 -2.9(3)
C18 C13 C14 C15 -1.4(3)
C12 C13 C14 C15 178.31(18)
C13 C14 C15 C16 0.3(3)
C14 C15 C16 C17 0.8(3)
C15 C16 C17 C18 -1.0(3)
C16 C17 C18 C13 0.0(3)
C16 C17 C18 Si2 175.39(16)
C14 C13 C18 C17 1.2(3)
C12 C13 C18 C17 -178.50(17)
C14 C13 C18 Si2 -175.31(15)
C12 C13 C18 Si2 5.0(2)
C20 Si2 C18 C17 62.2(2)
C19 Si2 C18 C17 -62.7(2)
C11 Si2 C18 C17 179.6(2)
C20 Si2 C18 C13 -121.95(15)
C19 Si2 C18 C13 113.13(15)
C11 Si2 C18 C13 -4.55(14)
C2 C1 C21 C26 22.3(3)
Si1 C1 C21 C26 -154.54(17)
C2 C1 C21 C22 -158.9(2)
Si1 C1 C21 C22 24.3(3)
C26 C21 C22 C23 -0.4(3)
C1 C21 C22 C23 -179.33(18)
C21 C22 C23 C24 0.1(3)
C22 C23 C24 C25 -0.1(3)
C22 C23 C24 C11 -178.24(18)
C12 C11 C24 C25 159.1(2)
Si2 C11 C24 C25 -25.0(3)
C12 C11 C24 C23 -22.8(3)
Si2 C11 C24 C23 153.15(17)
C23 C24 C25 C26 0.3(3)
C11 C24 C25 C26 178.50(19)
C24 C25 C26 C21 -0.6(3)
C22 C21 C26 C25 0.6(3)
C1 C21 C26 C25 179.50(18)

loop_
_cod_related_entry_id
_cod_related_entry_database
_cod_related_entry_code
1 ChemSpider 16174286
